data_4312544
loop_
_publ_author_name
'Hua-Fen Hsu'
'Wei-Cheng Chu'
'Chen-Hsiung Hung'
'Ju-Hsiou Liao'

_publ_contact_author_address
;
Department of Chemistry
National Cheng Kung University
Tainan 701
Taiwan
;
_publ_contact_author_email konopka@mail.ncku.edu.tw
_publ_contact_author_fax '886-6-2757575 ext 65336'
_publ_contact_author_name ' Professor Hua-Fen Hsu'
_publ_contact_author_phone 886-6-2740552
_publ_section_title
;
 The First Example of a Seven-Coordinate Vanadium(III) Thiolate Complex
 Containing the Hydrazine Molecule, an Intermediate of Nitrogen Fixation
;
_journal_name_full 'Inorganic Chemistry'
_journal_page_first 7369
_journal_page_last 7371
_journal_paper_doi 10.1021/ic034992w
_journal_volume 42
_journal_year 2003
_chemical_formula_sum 'C39 H72 N6 O3 P S3 Si3 V'
_chemical_formula_weight 935.39
_chemical_name_systematic
;
   ?
;
_space_group_IT_number 2
_symmetry_cell_setting triclinic
_symmetry_space_group_name_Hall '-P 1'
_symmetry_space_group_name_H-M 'P -1'
_atom_sites_solution_hydrogens geom
_atom_sites_solution_primary direct
_atom_sites_solution_secondary difmap
_audit_creation_method SHELXL-97
_cell_angle_alpha 86.032(2)
_cell_angle_beta 88.291(2)
_cell_angle_gamma 75.138(2)
_cell_formula_units_Z 2
_cell_length_a 11.2441(10)
_cell_length_b 11.2607(10)
_cell_length_c 19.5312(17)
_cell_measurement_temperature 150(2)
_cell_volume 2384.3(4)
_computing_cell_refinement 'Bruker SMART'
_computing_data_collection 'Bruker SMART'
_computing_data_reduction 'Bruker SHELXTL'
_computing_molecular_graphics 'Bruker SHELXTL'
_computing_publication_material 'Bruker SHELXTL'
_computing_structure_refinement 'SHELXL-97 (Sheldrick, 1997)'
_computing_structure_solution 'SHELXS-97 (Sheldrick, 1990)'
_diffrn_ambient_temperature 150(2)
_diffrn_measured_fraction_theta_full 0.960
_diffrn_measured_fraction_theta_max 0.960
_diffrn_measurement_device_type 'CCD area detector'
_diffrn_measurement_method 'phi and omega scans'
_diffrn_radiation_monochromator graphite
_diffrn_radiation_source 'fine-focus sealed tube'
_diffrn_radiation_type MoK\a
_diffrn_radiation_wavelength 0.71073
_diffrn_reflns_av_R_equivalents 0.0512
_diffrn_reflns_av_sigmaI/netI 0.1891
_diffrn_reflns_limit_h_max 14
_diffrn_reflns_limit_h_min -14
_diffrn_reflns_limit_k_max 9
_diffrn_reflns_limit_k_min -14
_diffrn_reflns_limit_l_max 24
_diffrn_reflns_limit_l_min -25
_diffrn_reflns_number 15187
_diffrn_reflns_theta_full 27.53
_diffrn_reflns_theta_max 27.53
_diffrn_reflns_theta_min 1.05
_exptl_absorpt_coefficient_mu 0.490
_exptl_absorpt_correction_T_max 0.9480
_exptl_absorpt_correction_T_min 0.8471
_exptl_absorpt_correction_type 'Empirical Used SADABS'
_exptl_crystal_colour Green
_exptl_crystal_density_diffrn 1.303
_exptl_crystal_density_method 'not measured'
_exptl_crystal_description Plate
_exptl_crystal_F_000 1000
_exptl_crystal_size_max 0.35
_exptl_crystal_size_mid 0.20
_exptl_crystal_size_min 0.11
_refine_diff_density_max 0.957
_refine_diff_density_min -0.707
_refine_diff_density_rms 0.102
_refine_ls_extinction_method none
_refine_ls_goodness_of_fit_ref 1.029
_refine_ls_hydrogen_treatment mixed
_refine_ls_matrix_type full
_refine_ls_number_parameters 510
_refine_ls_number_reflns 10574
_refine_ls_number_restraints 0
_refine_ls_restrained_S_all 1.029
_refine_ls_R_factor_all 0.1214
_refine_ls_R_factor_gt 0.0563
_refine_ls_shift/su_max 0.036
_refine_ls_shift/su_mean 0.000
_refine_ls_structure_factor_coef Fsqd
_refine_ls_weighting_details 'calc w=1/[\s^2^(Fo^2^)+(0.0319P)^2^+0.0000P] where P=(Fo^2^+2Fc^2^)/3'
_refine_ls_weighting_scheme calc
_refine_ls_wR_factor_gt 0.1136
_refine_ls_wR_factor_ref 0.1514
_reflns_number_gt 4909
_reflns_number_total 10574
_reflns_threshold_expression >2sigma(I)
_cod_data_source_file ic034992wsi20030821_011943_1.cif
_cod_data_source_block c:\xray\h739\work\h739m
_cod_depositor_comments
;
The following automatic conversions were performed:

'_symmetry_cell_setting' value 'Triclinic' changed to 'triclinic'
according to the built-in table from CIF Core dictionary named
'cif_core.dic' version 2.4.1 from 2010-06-29.

Automatic conversion script
Id: cif_fix_values 1646 2011-03-28 12:23:43Z adriana 
;
_cod_database_code 4312544

loop_
_symmetry_equiv_pos_as_xyz
'x, y, z'
'-x, -y, -z'

loop_
_atom_site_label
_atom_site_type_symbol
_atom_site_fract_x
_atom_site_fract_y
_atom_site_fract_z
_atom_site_U_iso_or_equiv
_atom_site_adp_type
_atom_site_occupancy
_atom_site_symmetry_multiplicity
_atom_site_calc_flag
_atom_site_refinement_flags
_atom_site_disorder_assembly
_atom_site_disorder_group
V1 V 1.04500(7) -0.03688(8) 0.30504(4) 0.0170(2) Uani 1 1 d . . .
N1 N 1.1940(3) -0.0214(4) 0.37420(19) 0.0229(10) Uani 1 1 d . . .
H1D H 1.2522 -0.0957 0.3764 0.034 Uiso 1 1 calc R . .
H1E H 1.2312 0.0362 0.3538 0.034 Uiso 1 1 calc R . .
N2 N 1.1611(4) 0.0113(4) 0.4431(2) 0.0303(11) Uani 1 1 d . . .
H2NB H 1.2169 0.0236 0.4606 0.045 Uiso 1 1 calc R . .
H2NA H 1.1050 0.0956 0.4333 0.045 Uiso 1 1 d R . .
N3 N 1.1561(3) -0.2292(4) 0.2985(2) 0.0252(11) Uani 1 1 d . . .
H3D H 1.1206 -0.2786 0.3274 0.038 Uiso 1 1 calc R . .
H3E H 1.1497 -0.2514 0.2545 0.038 Uiso 1 1 calc R . .
N4 N 1.2882(3) -0.2579(4) 0.3148(2) 0.0280(11) Uani 1 1 d . . .
H4NA H 1.3179 -0.2115 0.2947 0.042 Uiso 1 1 calc R . .
H4NB H 1.3046 -0.3410 0.2966 0.042 Uiso 1 1 d R . .
N5 N 0.9801(4) -0.1124(4) 0.40359(19) 0.0242(11) Uani 1 1 d . . .
H5A H 1.0229 -0.0914 0.4383 0.036 Uiso 1 1 calc R . .
H5B H 0.8988 -0.0715 0.4094 0.036 Uiso 1 1 calc R . .
N6 N 0.9887(4) -0.2435(4) 0.4143(2) 0.0283(11) Uani 1 1 d . . .
H6NB H 0.9579 -0.2561 0.4488 0.042 Uiso 1 1 calc R . .
H6NA H 0.9507 -0.2519 0.3755 0.042 Uiso 1 1 d R . .
O1 O 0.7001(3) 0.9435(4) 0.43424(18) 0.0350(10) Uani 1 1 d . . .
O2 O 0.2989(4) 0.4722(4) 0.3158(2) 0.0544(13) Uani 1 1 d . . .
O3 O 0.2095(4) 0.6652(4) 0.15670(18) 0.0424(11) Uani 1 1 d . . .
P1 P 0.94339(11) 0.09336(13) 0.21066(7) 0.0181(3) Uani 1 1 d . . .
S1 S 1.20934(11) -0.01439(13) 0.21914(7) 0.0256(3) Uani 1 1 d . . .
S2 S 0.93902(12) 0.16103(13) 0.35645(6) 0.0236(3) Uani 1 1 d . . .
S3 S 0.87769(11) -0.12614(13) 0.26816(6) 0.0213(3) Uani 1 1 d . . .
Si1 Si 1.42056(13) 0.10329(15) 0.12780(7) 0.0231(4) Uani 1 1 d . . .
Si2 Si 0.72450(14) 0.40730(15) 0.41559(8) 0.0268(4) Uani 1 1 d . . .
Si3 Si 0.76921(13) -0.31784(15) 0.17290(7) 0.0249(4) Uani 1 1 d . . .
C1 C 1.4943(5) 0.0746(5) 0.2111(3) 0.0326(14) Uani 1 1 d . . .
H1A H 1.4563 0.0200 0.2405 0.049 Uiso 1 1 calc R . .
H1B H 1.4842 0.1528 0.2326 0.049 Uiso 1 1 calc R . .
H1C H 1.5822 0.0355 0.2052 0.049 Uiso 1 1 calc R . .
C2 C 1.4956(4) 0.2083(5) 0.0738(2) 0.0301(14) Uani 1 1 d . . .
H2A H 1.4664 0.2923 0.0887 0.045 Uiso 1 1 calc R . .
H2B H 1.4745 0.2071 0.0255 0.045 Uiso 1 1 calc R . .
H2C H 1.5851 0.1803 0.0788 0.045 Uiso 1 1 calc R . .
C3 C 1.4437(4) -0.0443(5) 0.0863(2) 0.0250(13) Uani 1 1 d . . .
H3A H 1.5320 -0.0824 0.0815 0.037 Uiso 1 1 calc R . .
H3B H 1.4061 -0.0287 0.0408 0.037 Uiso 1 1 calc R . .
H3C H 1.4052 -0.0998 0.1146 0.037 Uiso 1 1 calc R . .
C4 C 1.2510(4) 0.1799(5) 0.1321(2) 0.0233(13) Uani 1 1 d . . .
C5 C 1.2023(5) 0.2920(5) 0.0957(3) 0.0292(14) Uani 1 1 d . . .
H5 H 1.2578 0.3325 0.0726 0.035 Uiso 1 1 calc R . .
C6 C 1.0777(5) 0.3476(5) 0.0914(3) 0.0300(14) Uani 1 1 d . . .
H6 H 1.0497 0.4238 0.0655 0.036 Uiso 1 1 calc R . .
C7 C 0.9942(5) 0.2920(5) 0.1248(3) 0.0259(13) Uani 1 1 d . . .
H7 H 0.9084 0.3293 0.1220 0.031 Uiso 1 1 calc R . .
C8 C 1.0375(4) 0.1807(5) 0.1626(2) 0.0205(12) Uani 1 1 d . . .
C9 C 1.1643(4) 0.1252(5) 0.1680(2) 0.0215(12) Uani 1 1 d . . .
C10 C 0.5892(5) 0.5433(5) 0.4215(3) 0.0361(15) Uani 1 1 d . . .
H10A H 0.5161 0.5236 0.4041 0.054 Uiso 1 1 calc R . .
H10B H 0.6055 0.6137 0.3940 0.054 Uiso 1 1 calc R . .
H10C H 0.5751 0.5639 0.4695 0.054 Uiso 1 1 calc R . .
C11 C 0.7165(5) 0.2960(5) 0.4902(3) 0.0361(15) Uani 1 1 d . . .
H11A H 0.7195 0.3354 0.5331 0.054 Uiso 1 1 calc R . .
H11B H 0.7864 0.2234 0.4879 0.054 Uiso 1 1 calc R . .
H11C H 0.6394 0.2708 0.4887 0.054 Uiso 1 1 calc R . .
C12 C 0.8659(5) 0.4645(6) 0.4221(3) 0.0398(16) Uani 1 1 d . . .
H12A H 0.8668 0.5275 0.3851 0.060 Uiso 1 1 calc R . .
H12B H 0.9392 0.3958 0.4182 0.060 Uiso 1 1 calc R . .
H12C H 0.8658 0.5000 0.4665 0.060 Uiso 1 1 calc R . .
C13 C 0.7195(4) 0.3415(5) 0.3299(3) 0.0222(12) Uani 1 1 d . . .
C14 C 0.6213(4) 0.3919(5) 0.2835(3) 0.0228(12) Uani 1 1 d . . .
H14 H 0.5554 0.4562 0.2986 0.027 Uiso 1 1 calc R . .
C15 C 0.6151(5) 0.3546(5) 0.2191(3) 0.0278(14) Uani 1 1 d . . .
H15 H 0.5461 0.3922 0.1913 0.033 Uiso 1 1 calc R . .
C16 C 0.7100(4) 0.2613(5) 0.1938(3) 0.0220(12) Uani 1 1 d . . .
H16 H 0.7077 0.2345 0.1489 0.026 Uiso 1 1 calc R . .
C17 C 0.8086(4) 0.2089(5) 0.2375(2) 0.0209(12) Uani 1 1 d . . .
C18 C 0.8136(4) 0.2422(5) 0.3032(3) 0.0207(12) Uani 1 1 d . . .
C19 C 0.6319(4) -0.2731(5) 0.2310(2) 0.0312(14) Uani 1 1 d . . .
H19A H 0.6316 -0.3411 0.2652 0.047 Uiso 1 1 calc R . .
H19B H 0.5567 -0.2549 0.2040 0.047 Uiso 1 1 calc R . .
H19C H 0.6356 -0.2000 0.2545 0.047 Uiso 1 1 calc R . .
C20 C 0.8987(5) -0.4264(5) 0.2198(3) 0.0373(15) Uani 1 1 d . . .
H20A H 0.8944 -0.5111 0.2148 0.056 Uiso 1 1 calc R . .
H20B H 0.8929 -0.4097 0.2685 0.056 Uiso 1 1 calc R . .
H20C H 0.9771 -0.4154 0.2007 0.056 Uiso 1 1 calc R . .
C21 C 0.7259(5) -0.3951(5) 0.0998(3) 0.0381(15) Uani 1 1 d . . .
H21A H 0.7957 -0.4162 0.0678 0.057 Uiso 1 1 calc R . .
H21B H 0.6556 -0.3394 0.0760 0.057 Uiso 1 1 calc R . .
H21C H 0.7034 -0.4703 0.1171 0.057 Uiso 1 1 calc R . .
C22 C 0.8161(4) -0.1746(5) 0.1383(2) 0.0208(12) Uani 1 1 d . . .
C23 C 0.8078(4) -0.1450(5) 0.0652(2) 0.0218(12) Uani 1 1 d . . .
H23 H 0.7763 -0.1948 0.0369 0.026 Uiso 1 1 calc R . .
C24 C 0.8451(4) -0.0449(5) 0.0357(2) 0.0211(8) Uani 1 1 d . . .
H24 H 0.8423 -0.0286 -0.0127 0.025 Uiso 1 1 calc R . .
C25 C 0.8870(4) 0.0326(5) 0.0773(2) 0.0211(8) Uani 1 1 d . . .
H25A H 0.9110 0.1024 0.0573 0.025 Uiso 1 1 calc R . .
C26 C 0.8933(4) 0.0061(5) 0.1481(2) 0.0201(12) Uani 1 1 d . . .
C27 C 0.8601(4) -0.0989(5) 0.1773(2) 0.0189(12) Uani 1 1 d . . .
C28 C 0.6314(5) 1.0447(5) 0.3905(3) 0.0341(15) Uani 1 1 d . . .
H28A H 0.6582 1.0357 0.3419 0.041 Uiso 1 1 calc R . .
H28B H 0.6405 1.1244 0.4049 0.041 Uiso 1 1 calc R . .
C29 C 0.4996(5) 1.0342(6) 0.4008(3) 0.0374(16) Uani 1 1 d . . .
H29A H 0.4475 1.0750 0.3616 0.045 Uiso 1 1 calc R . .
H29B H 0.4630 1.0707 0.4437 0.045 Uiso 1 1 calc R . .
C30 C 0.5154(5) 0.8944(6) 0.4050(3) 0.0423(17) Uani 1 1 d . . .
H30A H 0.4983 0.8661 0.3603 0.051 Uiso 1 1 calc R . .
H30B H 0.4601 0.8698 0.4405 0.051 Uiso 1 1 calc R . .
C31 C 0.6513(5) 0.8419(6) 0.4245(3) 0.0382(16) Uani 1 1 d . . .
H31A H 0.6580 0.7880 0.4672 0.046 Uiso 1 1 calc R . .
H31B H 0.6970 0.7929 0.3874 0.046 Uiso 1 1 calc R . .
C32 C 0.2999(11) 0.4043(10) 0.3743(4) 0.140(5) Uani 1 1 d . . .
H32A H 0.2787 0.4607 0.4120 0.168 Uiso 1 1 calc R . .
H32B H 0.3852 0.3539 0.3819 0.168 Uiso 1 1 calc R . .
C33 C 0.2217(6) 0.3251(7) 0.3798(3) 0.054(2) Uani 1 1 d . . .
H33A H 0.1468 0.3598 0.4071 0.065 Uiso 1 1 calc R . .
H33B H 0.2640 0.2430 0.4005 0.065 Uiso 1 1 calc R . .
C34 C 0.1912(7) 0.3191(7) 0.3043(3) 0.065(2) Uani 1 1 d . . .
H34A H 0.2252 0.2350 0.2888 0.078 Uiso 1 1 calc R . .
H34B H 0.1012 0.3430 0.2974 0.078 Uiso 1 1 calc R . .
C35 C 0.2503(7) 0.4079(7) 0.2666(4) 0.070(2) Uani 1 1 d . . .
H35A H 0.3175 0.3638 0.2368 0.084 Uiso 1 1 calc R . .
H35B H 0.1892 0.4672 0.2374 0.084 Uiso 1 1 calc R . .
C36 C 0.3351(6) 0.6248(7) 0.1403(3) 0.058(2) Uani 1 1 d . . .
H36A H 0.3716 0.5473 0.1677 0.070 Uiso 1 1 calc R . .
H36B H 0.3777 0.6872 0.1522 0.070 Uiso 1 1 calc R . .
C37 C 0.3530(6) 0.6048(7) 0.0703(4) 0.072(2) Uani 1 1 d . . .
H37A H 0.3737 0.5156 0.0630 0.087 Uiso 1 1 calc R . .
H37B H 0.4203 0.6394 0.0511 0.087 Uiso 1 1 calc R . .
C38 C 0.2319(6) 0.6701(7) 0.0372(3) 0.070(2) Uani 1 1 d . . .
H38A H 0.1937 0.6113 0.0165 0.084 Uiso 1 1 calc R . .
H38B H 0.2428 0.7333 0.0015 0.084 Uiso 1 1 calc R . .
C39 C 0.1552(6) 0.7288(7) 0.0975(3) 0.061(2) Uani 1 1 d . . .
H39A H 0.1544 0.8169 0.0975 0.073 Uiso 1 1 calc R . .
H39B H 0.0694 0.7223 0.0944 0.073 Uiso 1 1 calc R . .

loop_
_atom_site_aniso_label
_atom_site_aniso_U_11
_atom_site_aniso_U_22
_atom_site_aniso_U_33
_atom_site_aniso_U_23
_atom_site_aniso_U_13
_atom_site_aniso_U_12
V1 0.0163(5) 0.0181(5) 0.0169(5) -0.0027(4) 0.0004(4) -0.0048(4)
N1 0.024(2) 0.025(3) 0.021(2) -0.007(2) 0.0010(19) -0.005(2)
N2 0.028(3) 0.034(3) 0.029(3) -0.002(2) -0.004(2) -0.006(2)
N3 0.019(2) 0.020(3) 0.034(3) 0.004(2) 0.008(2) -0.002(2)
N4 0.023(2) 0.024(3) 0.036(3) -0.003(2) -0.001(2) -0.004(2)
N5 0.021(2) 0.025(3) 0.027(2) 0.000(2) 0.000(2) -0.007(2)
N6 0.040(3) 0.028(3) 0.020(2) -0.003(2) 0.002(2) -0.015(2)
O1 0.029(2) 0.046(3) 0.034(2) -0.008(2) -0.0021(18) -0.015(2)
O2 0.081(3) 0.038(3) 0.056(3) -0.001(2) -0.013(3) -0.034(3)
O3 0.046(3) 0.047(3) 0.029(2) -0.009(2) 0.005(2) 0.000(2)
P1 0.0156(7) 0.0170(8) 0.0215(7) -0.0016(6) 0.0018(6) -0.0038(6)
S1 0.0180(7) 0.0229(8) 0.0314(8) 0.0067(7) 0.0066(6) -0.0002(6)
S2 0.0230(7) 0.0228(8) 0.0227(7) -0.0056(6) -0.0025(6) -0.0002(6)
S3 0.0253(7) 0.0252(8) 0.0170(7) -0.0027(6) -0.0007(6) -0.0125(6)
Si1 0.0192(8) 0.0280(10) 0.0224(8) -0.0002(7) 0.0037(6) -0.0073(7)
Si2 0.0285(9) 0.0200(9) 0.0300(9) -0.0033(7) 0.0077(7) -0.0030(7)
Si3 0.0281(9) 0.0212(9) 0.0263(8) -0.0003(7) -0.0002(7) -0.0084(7)
C1 0.023(3) 0.032(4) 0.040(3) 0.010(3) 0.006(3) -0.006(3)
C2 0.021(3) 0.036(4) 0.032(3) 0.002(3) 0.000(2) -0.006(3)
C3 0.027(3) 0.033(4) 0.017(3) -0.012(3) 0.003(2) -0.010(3)
C4 0.022(3) 0.020(3) 0.027(3) 0.006(3) 0.004(2) -0.007(3)
C5 0.023(3) 0.028(4) 0.035(3) 0.011(3) 0.009(3) -0.009(3)
C6 0.026(3) 0.019(3) 0.039(3) 0.015(3) 0.005(3) 0.000(3)
C7 0.021(3) 0.020(3) 0.034(3) 0.002(3) -0.001(2) -0.001(3)
C8 0.020(3) 0.020(3) 0.021(3) -0.001(2) 0.007(2) -0.007(2)
C9 0.021(3) 0.017(3) 0.023(3) 0.002(2) 0.009(2) -0.001(2)
C10 0.041(4) 0.025(4) 0.038(3) -0.003(3) 0.014(3) -0.002(3)
C11 0.042(4) 0.030(4) 0.032(3) -0.003(3) 0.004(3) -0.002(3)
C12 0.045(4) 0.044(4) 0.038(4) -0.020(3) 0.004(3) -0.020(3)
C13 0.022(3) 0.015(3) 0.030(3) 0.005(2) 0.011(2) -0.008(2)
C14 0.020(3) 0.018(3) 0.029(3) -0.004(3) 0.004(2) -0.001(2)
C15 0.019(3) 0.026(4) 0.034(3) 0.010(3) 0.000(3) -0.001(3)
C16 0.022(3) 0.021(3) 0.025(3) -0.001(2) -0.002(2) -0.008(3)
C17 0.017(3) 0.021(3) 0.024(3) 0.003(2) 0.009(2) -0.006(2)
C18 0.013(3) 0.018(3) 0.030(3) 0.004(2) 0.004(2) -0.005(2)
C19 0.032(3) 0.034(4) 0.031(3) -0.005(3) 0.003(3) -0.015(3)
C20 0.050(4) 0.027(4) 0.033(3) -0.005(3) -0.007(3) -0.006(3)
C21 0.038(4) 0.028(4) 0.048(4) 0.006(3) 0.003(3) -0.009(3)
C22 0.017(3) 0.020(3) 0.024(3) -0.003(2) -0.001(2) -0.002(2)
C23 0.024(3) 0.022(3) 0.019(3) -0.010(2) -0.001(2) -0.003(3)
C24 0.026(2) 0.023(2) 0.0160(19) -0.0027(16) 0.0002(16) -0.0076(18)
C25 0.026(2) 0.023(2) 0.0160(19) -0.0027(16) 0.0002(16) -0.0076(18)
C26 0.009(2) 0.017(3) 0.028(3) 0.006(2) 0.006(2) 0.004(2)
C27 0.012(3) 0.021(3) 0.020(3) 0.000(2) 0.003(2) 0.001(2)
C28 0.043(4) 0.031(4) 0.031(3) -0.009(3) -0.002(3) -0.014(3)
C29 0.031(3) 0.049(5) 0.029(3) -0.008(3) -0.001(3) -0.004(3)
C30 0.029(3) 0.042(4) 0.057(4) 0.005(3) 0.001(3) -0.013(3)
C31 0.036(4) 0.034(4) 0.046(4) -0.001(3) 0.003(3) -0.012(3)
C32 0.245(13) 0.155(12) 0.075(7) 0.000(7) -0.019(8) -0.154(11)
C33 0.045(4) 0.065(6) 0.060(5) -0.002(4) -0.001(4) -0.027(4)
C34 0.084(5) 0.088(7) 0.045(4) -0.018(4) 0.010(4) -0.060(5)
C35 0.076(5) 0.059(6) 0.082(6) 0.013(5) -0.013(5) -0.034(5)
C36 0.035(4) 0.083(6) 0.053(5) 0.009(4) -0.008(4) -0.009(4)
C37 0.054(5) 0.065(6) 0.081(6) 0.008(5) 0.040(4) 0.008(4)
C38 0.068(5) 0.084(7) 0.042(4) -0.003(4) 0.004(4) 0.007(5)
C39 0.050(4) 0.071(6) 0.045(4) 0.004(4) -0.013(4) 0.012(4)

loop_
_atom_type_symbol
_atom_type_description
_atom_type_scat_dispersion_real
_atom_type_scat_dispersion_imag
_atom_type_scat_source
V V 0.3005 0.5294 'International Tables Vol C Tables 4.2.6.8 and 6.1.1.4'
N N 0.0061 0.0033 'International Tables Vol C Tables 4.2.6.8 and 6.1.1.4'
H H 0.0000 0.0000 'International Tables Vol C Tables 4.2.6.8 and 6.1.1.4'
O O 0.0106 0.0060 'International Tables Vol C Tables 4.2.6.8 and 6.1.1.4'
P P 0.1023 0.0942 'International Tables Vol C Tables 4.2.6.8 and 6.1.1.4'
S S 0.1246 0.1234 'International Tables Vol C Tables 4.2.6.8 and 6.1.1.4'
Si Si 0.0817 0.0704 'International Tables Vol C Tables 4.2.6.8 and 6.1.1.4'
C C 0.0033 0.0016 'International Tables Vol C Tables 4.2.6.8 and 6.1.1.4'

loop_
_geom_angle_atom_site_label_1
_geom_angle_atom_site_label_2
_geom_angle_atom_site_label_3
_geom_angle
_geom_angle_site_symmetry_1
_geom_angle_site_symmetry_3
_geom_angle_publ_flag
N3 V1 N1 84.12(15) . . ?
N3 V1 N5 82.92(15) . . ?
N1 V1 N5 80.27(14) . . ?
N3 V1 P1 125.23(12) . . ?
N1 V1 P1 132.18(12) . . ?
N5 V1 P1 133.95(11) . . ?
N3 V1 S3 82.32(11) . . ?
N1 V1 S3 154.70(12) . . ?
N5 V1 S3 76.94(11) . . ?
P1 V1 S3 72.75(5) . . ?
N3 V1 S2 159.49(11) . . ?
N1 V1 S2 80.98(11) . . ?
N5 V1 S2 80.74(12) . . ?
P1 V1 S2 75.27(5) . . ?
S3 V1 S2 105.81(5) . . ?
N3 V1 S1 77.42(11) . . ?
N1 V1 S1 79.08(10) . . ?
N5 V1 S1 152.72(11) . . ?
P1 V1 S1 73.31(5) . . ?
S3 V1 S1 118.27(5) . . ?
S2 V1 S1 113.16(6) . . ?
N2 N1 V1 118.1(3) . . ?
N4 N3 V1 118.3(3) . . ?
N6 N5 V1 120.2(3) . . ?
C31 O1 C28 106.5(4) . . ?
C32 O2 C35 104.2(6) . . ?
C39 O3 C36 105.1(4) . . ?
C26 P1 C8 105.3(2) . . ?
C26 P1 C17 107.2(2) . . ?
C8 P1 C17 104.6(2) . . ?
C26 P1 V1 111.74(17) . . ?
C8 P1 V1 114.75(17) . . ?
C17 P1 V1 112.59(16) . . ?
C9 S1 V1 111.40(16) . . ?
C18 S2 V1 109.35(18) . . ?
C27 S3 V1 109.09(17) . . ?
C1 Si1 C3 109.4(3) . . ?
C1 Si1 C2 107.9(2) . . ?
C3 Si1 C2 109.2(2) . . ?
C1 Si1 C4 113.7(2) . . ?
C3 Si1 C4 109.0(2) . . ?
C2 Si1 C4 107.5(2) . . ?
C10 Si2 C11 108.1(2) . . ?
C10 Si2 C12 107.1(3) . . ?
C11 Si2 C12 109.5(3) . . ?
C10 Si2 C13 107.9(2) . . ?
C11 Si2 C13 113.3(2) . . ?
C12 Si2 C13 110.8(2) . . ?
C21 Si3 C20 109.1(3) . . ?
C21 Si3 C19 108.3(2) . . ?
C20 Si3 C19 110.3(2) . . ?
C21 Si3 C22 108.9(2) . . ?
C20 Si3 C22 110.6(2) . . ?
C19 Si3 C22 109.5(2) . . ?
C5 C4 C9 116.0(5) . . ?
C5 C4 Si1 120.7(4) . . ?
C9 C4 Si1 123.2(4) . . ?
C6 C5 C4 123.7(5) . . ?
C5 C6 C7 119.8(5) . . ?
C8 C7 C6 119.1(5) . . ?
C7 C8 C9 121.1(4) . . ?
C7 C8 P1 126.0(4) . . ?
C9 C8 P1 112.9(4) . . ?
C8 C9 C4 120.3(4) . . ?
C8 C9 S1 117.4(4) . . ?
C4 C9 S1 122.4(4) . . ?
C14 C13 C18 113.5(4) . . ?
C14 C13 Si2 121.4(4) . . ?
C18 C13 Si2 125.1(4) . . ?
C15 C14 C13 124.8(5) . . ?
C14 C15 C16 120.2(5) . . ?
C17 C16 C15 117.0(5) . . ?
C18 C17 C16 123.2(5) . . ?
C18 C17 P1 114.3(4) . . ?
C16 C17 P1 122.5(4) . . ?
C17 C18 C13 121.0(5) . . ?
C17 C18 S2 119.2(4) . . ?
C13 C18 S2 119.7(4) . . ?
C27 C22 C23 117.6(5) . . ?
C27 C22 Si3 124.9(4) . . ?
C23 C22 Si3 117.5(4) . . ?
C24 C23 C22 120.9(5) . . ?
C23 C24 C25 120.1(5) . . ?
C26 C25 C24 119.5(5) . . ?
C25 C26 C27 120.0(5) . . ?
C25 C26 P1 126.7(4) . . ?
C27 C26 P1 113.3(4) . . ?
C22 C27 C26 121.9(5) . . ?
C22 C27 S3 122.4(4) . . ?
C26 C27 S3 115.8(4) . . ?
O1 C28 C29 102.7(4) . . ?
C28 C29 C30 102.5(5) . . ?
C29 C30 C31 103.4(5) . . ?
O1 C31 C30 107.0(5) . . ?
O2 C32 C33 117.4(8) . . ?
C32 C33 C34 101.4(6) . . ?
C35 C34 C33 104.5(5) . . ?
O2 C35 C34 108.6(6) . . ?
O3 C36 C37 111.1(5) . . ?
C36 C37 C38 105.2(5) . . ?
C37 C38 C39 102.7(5) . . ?
O3 C39 C38 106.8(5) . . ?

loop_
_geom_bond_atom_site_label_1
_geom_bond_atom_site_label_2
_geom_bond_distance
_geom_bond_site_symmetry_2
_geom_bond_publ_flag
V1 N3 2.215(4) . ?
V1 N1 2.232(4) . ?
V1 N5 2.229(4) . ?
V1 P1 2.3971(15) . ?
V1 S3 2.4939(15) . ?
V1 S2 2.5041(16) . ?
V1 S1 2.5079(15) . ?
N1 N2 1.433(5) . ?
N3 N4 1.476(5) . ?
N5 N6 1.456(5) . ?
O1 C31 1.416(6) . ?
O1 C28 1.441(6) . ?
O2 C32 1.328(9) . ?
O2 C35 1.441(8) . ?
O3 C39 1.388(6) . ?
O3 C36 1.403(6) . ?
P1 C26 1.807(5) . ?
P1 C8 1.820(5) . ?
P1 C17 1.817(5) . ?
S1 C9 1.769(5) . ?
S2 C18 1.790(5) . ?
S3 C27 1.788(5) . ?
Si1 C1 1.820(5) . ?
Si1 C3 1.855(5) . ?
Si1 C2 1.873(5) . ?
Si1 C4 1.882(5) . ?
Si2 C10 1.868(5) . ?
Si2 C11 1.871(5) . ?
Si2 C12 1.873(5) . ?
Si2 C13 1.885(5) . ?
Si3 C21 1.861(6) . ?
Si3 C20 1.861(5) . ?
Si3 C19 1.871(5) . ?
Si3 C22 1.897(5) . ?
C4 C5 1.394(7) . ?
C4 C9 1.424(6) . ?
C5 C6 1.382(6) . ?
C6 C7 1.381(7) . ?
C7 C8 1.390(7) . ?
C8 C9 1.406(6) . ?
C13 C14 1.424(6) . ?
C13 C18 1.443(7) . ?
C14 C15 1.364(7) . ?
C15 C16 1.397(7) . ?
C16 C17 1.399(6) . ?
C17 C18 1.367(7) . ?
C22 C27 1.371(7) . ?
C22 C23 1.445(6) . ?
C23 C24 1.384(6) . ?
C24 C25 1.405(6) . ?
C25 C26 1.396(6) . ?
C26 C27 1.409(6) . ?
C28 C29 1.523(7) . ?
C29 C30 1.536(8) . ?
C30 C31 1.540(7) . ?
C32 C33 1.401(9) . ?
C33 C34 1.533(8) . ?
C34 C35 1.480(8) . ?
C36 C37 1.400(8) . ?
C37 C38 1.512(9) . ?
C38 C39 1.523(8) . ?
